data_1566559
loop_
_publ_author_name
'Feng, Xuezhen'
'Zou, Haiyuan'
'Zheng, Renji'
'Wei, Wenfei'
'Wang, Ranhao'
'Zou, Wensong'
'Lim, Gukhyun'
'Hong, Jihyun'
'Duan, Lele'
'Chen, Hong'

_publ_section_title
;
 Bi<sub>2</sub>O<sub>3</sub>/BiO<sub>2</sub> Nanoheterojunction for Highly
 Efficient Electrocatalytic CO<sub>2</sub> Reduction to Formate.
;
_journal_issue 4
_journal_name_full 'Nano letters'
_journal_page_first 1656
_journal_page_last 1664
_journal_paper_doi 10.1021/acs.nanolett.1c04683
_journal_volume 22
_journal_year 2022
_chemical_formula_moiety BiO2
_chemical_formula_sum 'Bi O2'
_chemical_formula_weight 240.98
_space_group_IT_number 11
_space_group_name_Hall '-P 2yb'
_space_group_name_H-M_alt 'P 1 21/m 1'
_symmetry_cell_setting monoclinic
_symmetry_Int_Tables_number 11
_symmetry_space_group_name_H-M 'P 1 21/m 1'
_audit_creation_date 2021-09-23
_audit_creation_method 'Materials Studio'
_cell_angle_alpha 90.0000
_cell_angle_beta 99.9889
_cell_angle_gamma 90.0000
_cell_formula_units_Z 4
_cell_length_a 11.6212
_cell_length_b 3.4067
_cell_length_c 7.3247
_cell_measurement_temperature 298
_cell_volume 285.589
_diffrn_measurement_device_type
'an FEI Titan Themis apparatus with an X-FEG electron gun and a DCOR aberration corrector operating at 300 kV'
_diffrn_measurement_method
'Powder XRD patterns, High angle annular dark field (HAADF) and bright field (BF) scanning transmission electron microscopy (STEM) images, First-principles calculation geometry optimization'
_exptl_absorpt_coefficient_mu 61.438
_exptl_crystal_colour 'dark red '
_exptl_crystal_colour_lustre dark
_exptl_crystal_colour_modifier reddish
_exptl_crystal_colour_primary red
_exptl_crystal_density_diffrn 5.605
_exptl_crystal_description belt
_exptl_crystal_F_000 396.0
_exptl_crystal_size_max 0.0001
_exptl_crystal_size_mid 0.000015
_exptl_crystal_size_min 0.000015
_cod_data_source_file nl1c04683_si_002.cif
_cod_data_source_block BiO2
_cod_original_sg_symbol_H-M P21/M
_cod_original_formula_sum BiO2
_cod_database_code 1566559
_chemical_oxdiff_formula BiO2

loop_
_symmetry_equiv_pos_as_xyz
x,y,z
-x,y+1/2,-z
-x,-y,-z
x,-y+1/2,z

loop_
_atom_site_label
_atom_site_type_symbol
_atom_site_fract_x
_atom_site_fract_y
_atom_site_fract_z
_atom_site_U_iso_or_equiv
_atom_site_adp_type
_atom_site_occupancy
Bi1 Bi 1.09766 0.25000 -1.61235 0.00000 Uiso 1.00
Bi2 Bi 0.60739 0.25000 -1.35023 0.00000 Uiso 1.00
O3 O 0.52073 0.25000 -1.63594 0.00000 Uiso 1.00
O4 O 0.91175 0.25000 -1.21056 0.00000 Uiso 1.00
O5 O 0.91334 0.25000 -1.58929 0.00000 Uiso 1.00
O6 O 1.27787 0.25000 -1.55131 0.00000 Uiso 1.00

loop_
_diffrn_measurement_device
'an FEI Titan Themis apparatus with an X-FEG electron gun and a DCOR aberration corrector operating at 300 kV'

loop_
_geom_bond_atom_site_label_1
_geom_bond_atom_site_label_2
_geom_bond_distance
_geom_bond_site_symmetry_2
Bi1 O4 2.132 2_742
Bi1 O4 2.132 2_752
Bi1 O5 2.178 .
Bi1 O5 2.273 2_742
Bi1 O5 2.273 2_752
Bi1 O6 2.064 .
Bi1 Bi1 3.472 2_742
Bi1 Bi1 3.472 2_752
Bi1 Bi1 3.407 1_565
Bi1 Bi1 3.407 1_545
Bi2 O3 2.159 .
Bi2 O6 2.352 2_742
Bi2 O6 2.352 2_752
Bi2 Bi2 3.407 1_565
Bi2 Bi2 3.407 1_545
Bi2 Bi2 3.471 2_652
Bi2 Bi2 3.471 2_642
Bi2 O3 2.253 2_652
Bi2 O3 2.253 2_642
O3 Bi2 2.253 2_652
O3 Bi2 2.253 2_642
O4 Bi1 2.132 2_742
O4 Bi1 2.132 2_752
O5 Bi1 2.273 2_742
O5 Bi1 2.273 2_752
O6 Bi2 2.352 2_742
O6 Bi2 2.352 2_752
